data_7200444
loop_
_publ_author_name
'Koner, Rajesh'
'Goldberg, Israel'

_publ_section_title
;
 Supramolecular reactivity of naphthalene-1,4,5,8-tetracarboxylic acid
 towards transition metal ions: coordination polymers and discrete
 complexes with CuII, NiII and CoII
;
_journal_issue 2
_journal_name_full CrystEngComm
_journal_page_first 367
_journal_paper_doi 10.1039/b815885a
_journal_volume 11
_journal_year 2009
_chemical_formula_moiety 'C12 H15 Co N O8, 5(H2 O), (O H)'
_chemical_formula_sum 'C12 H26 Co N O14'
_chemical_formula_weight 467.27
_chemical_name_systematic
;
?
;
_space_group_IT_number 2
_symmetry_cell_setting triclinic
_symmetry_space_group_name_Hall '-P 1'
_symmetry_space_group_name_H-M 'P -1'
_atom_sites_solution_hydrogens geom
_atom_sites_solution_primary direct
_atom_sites_solution_secondary difmap
_audit_creation_method SHELXL-97
_cell_angle_alpha 92.4596(12)
_cell_angle_beta 110.2511(16)
_cell_angle_gamma 100.3501(9)
_cell_formula_units_Z 2
_cell_length_a 9.0654(2)
_cell_length_b 10.6309(3)
_cell_length_c 11.5309(2)
_cell_measurement_reflns_used 3760
_cell_measurement_temperature 110(2)
_cell_measurement_theta_max 28.12
_cell_measurement_theta_min 2.45
_cell_volume 1018.94(4)
_computing_cell_refinement Denzo
_computing_data_collection 'Collect, Nonius B.V.'
_computing_data_reduction 'Denzo and Scalepack'
_computing_structure_refinement 'SHELXL-97 (Sheldrick, 1997)'
_computing_structure_solution SIR-97
_diffrn_ambient_temperature 110(2)
_diffrn_detector_area_resol_mean 12.8
_diffrn_measured_fraction_theta_full 0.973
_diffrn_measured_fraction_theta_max 0.973
_diffrn_measurement_device_type 'Nonius KappaCCD'
_diffrn_measurement_method '0.8 deg. \f and \w scan'
_diffrn_radiation_monochromator graphite
_diffrn_radiation_source 'fine-focus sealed tube'
_diffrn_radiation_type MoK\a
_diffrn_radiation_wavelength 0.71073
_diffrn_reflns_av_R_equivalents 0.0300
_diffrn_reflns_av_sigmaI/netI 0.0431
_diffrn_reflns_limit_h_max 11
_diffrn_reflns_limit_h_min 0
_diffrn_reflns_limit_k_max 13
_diffrn_reflns_limit_k_min -13
_diffrn_reflns_limit_l_max 14
_diffrn_reflns_limit_l_min -15
_diffrn_reflns_number 11413
_diffrn_reflns_theta_full 28.12
_diffrn_reflns_theta_max 28.12
_diffrn_reflns_theta_min 2.45
_diffrn_standards_number 0
_exptl_absorpt_coefficient_mu 0.911
_exptl_absorpt_correction_T_max 0.8755
_exptl_absorpt_correction_T_min 0.7718
_exptl_absorpt_correction_type multi-scan
_exptl_absorpt_process_details 'Blessing, 1995'
_exptl_crystal_colour yellow
_exptl_crystal_density_diffrn 1.523
_exptl_crystal_density_method 'not measured'
_exptl_crystal_description prism
_exptl_crystal_F_000 488
_exptl_crystal_size_max 0.30
_exptl_crystal_size_mid 0.25
_exptl_crystal_size_min 0.15
_refine_diff_density_max 0.616
_refine_diff_density_min -0.628
_refine_diff_density_rms 0.083
_refine_ls_extinction_method none
_refine_ls_goodness_of_fit_ref 1.047
_refine_ls_hydrogen_treatment constr
_refine_ls_matrix_type full
_refine_ls_number_parameters 258
_refine_ls_number_reflns 4841
_refine_ls_number_restraints 0
_refine_ls_restrained_S_all 1.047
_refine_ls_R_factor_all 0.0534
_refine_ls_R_factor_gt 0.0399
_refine_ls_shift/su_max 0.001
_refine_ls_shift/su_mean 0.000
_refine_ls_structure_factor_coef Fsqd
_refine_ls_weighting_details 'calc w=1/[\s^2^(Fo^2^)+(0.0524P)^2^+0.7857P] where P=(Fo^2^+2Fc^2^)/3'
_refine_ls_weighting_scheme calc
_refine_ls_wR_factor_gt 0.0977
_refine_ls_wR_factor_ref 0.1071
_reflns_number_gt 3968
_reflns_number_total 4841
_reflns_threshold_expression >2sigma(I)
_cod_data_source_file b815885a.txt
_cod_data_source_block Compound8(ra4)
_cod_database_code 7200444

loop_
_symmetry_equiv_pos_as_xyz
'x, y, z'
'-x, -y, -z'

loop_
_atom_site_label
_atom_site_type_symbol
_atom_site_fract_x
_atom_site_fract_y
_atom_site_fract_z
_atom_site_U_iso_or_equiv
_atom_site_adp_type
_atom_site_occupancy
_atom_site_symmetry_multiplicity
_atom_site_calc_flag
_atom_site_refinement_flags
_atom_site_disorder_assembly
_atom_site_disorder_group
Co1 Co 0.81893(3) 0.21629(3) 0.16882(2) 0.01252(10) Uani 1 1 d . . .
O2 O 0.72641(17) 0.13203(14) 0.30253(12) 0.0134(3) Uani 1 1 d . . .
C3 C 0.7429(2) 0.0263(2) 0.34795(17) 0.0126(4) Uani 1 1 d . . .
O4 O 0.81782(18) -0.05128(15) 0.31997(13) 0.0156(3) Uani 1 1 d . . .
C5 C 0.6788(2) 0.0001(2) 0.45135(17) 0.0128(4) Uani 1 1 d . . .
C6 C 0.7939(2) -0.0128(2) 0.56301(18) 0.0138(4) Uani 1 1 d . . .
H6 H 0.8981 -0.0197 0.5658 0.017 Uiso 1 1 calc R . .
C7 C 0.5179(2) 0.00144(19) 0.44401(17) 0.0112(4) Uani 1 1 d . . .
C8 C 0.3906(2) 0.00643(19) 0.32955(17) 0.0117(4) Uani 1 1 d . . .
C9 C 0.2407(3) 0.0159(2) 0.32748(18) 0.0149(4) Uani 1 1 d . . .
H9 H 0.1598 0.0245 0.2513 0.018 Uiso 1 1 calc R . .
C10 C 0.4042(2) -0.0119(2) 0.20357(17) 0.0123(4) Uani 1 1 d . . .
O11 O 0.34709(17) 0.06474(14) 0.12573(12) 0.0142(3) Uani 1 1 d . . .
O12 O 0.46232(18) -0.10415(14) 0.18116(12) 0.0150(3) Uani 1 1 d . . .
N13 N 0.8893(2) 0.28567(17) 0.02043(15) 0.0147(4) Uani 1 1 d . . .
C14 C 0.8177(3) 0.3738(2) -0.0452(2) 0.0187(4) Uani 1 1 d . . .
H14 H 0.7430 0.4087 -0.0196 0.022 Uiso 1 1 calc R . .
C15 C 0.8481(3) 0.4161(2) -0.1484(2) 0.0226(5) Uani 1 1 d . . .
H15 H 0.7949 0.4783 -0.1926 0.027 Uiso 1 1 calc R . .
C16 C 0.9572(3) 0.3660(2) -0.1860(2) 0.0264(5) Uani 1 1 d . . .
H16 H 0.9801 0.3931 -0.2566 0.032 Uiso 1 1 calc R . .
C17 C 1.0326(3) 0.2757(2) -0.1188(2) 0.0279(5) Uani 1 1 d . . .
H17 H 1.1090 0.2406 -0.1420 0.034 Uiso 1 1 calc R . .
C18 C 0.9949(3) 0.2372(2) -0.0169(2) 0.0204(5) Uani 1 1 d . . .
H18 H 1.0455 0.1742 0.0280 0.024 Uiso 1 1 calc R . .
O19 O 0.58236(17) 0.19144(15) 0.04817(13) 0.0154(3) Uani 1 1 d . . .
H19A H 0.5055 0.1422 0.0686 0.023 Uiso 1 1 d R . .
H19B H 0.5591 0.1541 -0.0292 0.023 Uiso 1 1 d R . .
O20 O 0.84966(18) 0.03432(14) 0.11408(13) 0.0144(3) Uani 1 1 d . . .
H20A H 0.7852 -0.0054 0.0386 0.022 Uiso 1 1 d R . .
H20B H 0.8291 -0.0141 0.1710 0.022 Uiso 1 1 d R . .
O21 O 0.79256(19) 0.39542(14) 0.23558(14) 0.0177(3) Uani 1 1 d . . .
H21A H 0.7002 0.4207 0.1980 0.027 Uiso 1 1 d R . .
H21B H 0.8146 0.4047 0.3176 0.027 Uiso 1 1 d R . .
O22 O 1.05364(18) 0.26215(15) 0.29763(13) 0.0185(3) Uani 1 1 d . . .
H22A H 1.0788 0.2561 0.3789 0.028 Uiso 1 1 d R . .
H22B H 1.1449 0.2834 0.2830 0.028 Uiso 1 1 d R . .
O23 O 0.5087(2) 0.47921(15) 0.12580(14) 0.0218(3) Uani 1 1 d . . .
H23A H 0.5218 0.5496 0.1761 0.033 Uiso 1 1 d R . .
O24 O 0.8141(3) 0.3403(2) 0.47759(18) 0.0244(7) Uani 0.814(7) 1 d P . .
H24A H 0.7294 0.3625 0.4893 0.037 Uiso 1 1 d R A .
H24B H 0.7645 0.2658 0.4295 0.037 Uiso 1 1 d R . .
O24' O 0.8675(14) 0.4224(13) 0.5000(10) 0.034(4) Uiso 0.186(7) 1 d P A 1
O25 O 0.4450(2) 0.31385(15) 0.70172(14) 0.0228(4) Uani 1 1 d . . .
H25A H 0.4729 0.2424 0.7337 0.034 Uiso 1 1 d R . .
H25B H 0.3394 0.3039 0.6632 0.034 Uiso 1 1 d R . .
O26 O 0.33893(19) 0.29926(15) 0.24158(14) 0.0207(3) Uani 1 1 d . . .
H26A H 0.3375 0.2224 0.2049 0.031 Uiso 1 1 d R . .
H26B H 0.3877 0.3546 0.2027 0.031 Uiso 1 1 d R . .
O27 O 0.1091(2) 0.26215(17) 0.55242(14) 0.0248(4) Uani 1 1 d . . .
H27A H 0.1161 0.1881 0.5869 0.037 Uiso 1 1 d R . .
H27B H 0.0255 0.2979 0.5496 0.037 Uiso 1 1 d R . .
O28 O 0.5320(2) 0.37730(18) 0.49744(15) 0.0295(4) Uani 1 1 d . . .
H28A H 0.5124 0.3537 0.5648 0.044 Uiso 1 1 d R . .
H28B H 0.4541 0.3497 0.4237 0.044 Uiso 1 1 d R . .

loop_
_atom_site_aniso_label
_atom_site_aniso_U_11
_atom_site_aniso_U_22
_atom_site_aniso_U_33
_atom_site_aniso_U_23
_atom_site_aniso_U_13
_atom_site_aniso_U_12
Co1 0.01352(16) 0.01483(16) 0.00916(15) 0.00195(10) 0.00407(11) 0.00271(11)
O2 0.0136(7) 0.0167(7) 0.0102(7) 0.0032(5) 0.0048(5) 0.0027(6)
C3 0.0105(9) 0.0190(10) 0.0070(9) 0.0013(7) 0.0015(7) 0.0029(8)
O4 0.0162(7) 0.0216(8) 0.0119(7) 0.0050(6) 0.0060(6) 0.0085(6)
C5 0.0142(10) 0.0158(10) 0.0093(9) 0.0020(7) 0.0050(7) 0.0037(8)
C6 0.0128(10) 0.0178(10) 0.0119(9) 0.0024(7) 0.0055(8) 0.0038(8)
C7 0.0133(10) 0.0117(10) 0.0091(9) 0.0014(7) 0.0047(8) 0.0026(7)
C8 0.0145(10) 0.0125(9) 0.0080(9) 0.0027(7) 0.0042(7) 0.0016(8)
C9 0.0146(10) 0.0200(11) 0.0085(9) 0.0037(7) 0.0018(8) 0.0042(8)
C10 0.0104(9) 0.0163(10) 0.0088(9) 0.0006(7) 0.0028(7) 0.0013(8)
O11 0.0154(7) 0.0187(8) 0.0081(6) 0.0036(5) 0.0030(5) 0.0046(6)
O12 0.0168(7) 0.0183(8) 0.0090(7) 0.0003(5) 0.0038(6) 0.0036(6)
N13 0.0137(9) 0.0169(9) 0.0120(8) 0.0024(6) 0.0037(7) 0.0014(7)
C14 0.0165(11) 0.0218(11) 0.0174(10) 0.0048(8) 0.0054(8) 0.0038(9)
C15 0.0243(12) 0.0224(12) 0.0162(10) 0.0083(9) 0.0033(9) -0.0004(10)
C16 0.0349(14) 0.0268(13) 0.0175(11) 0.0045(9) 0.0140(10) -0.0031(11)
C17 0.0373(15) 0.0269(13) 0.0285(13) 0.0057(10) 0.0229(11) 0.0059(11)
C18 0.0248(12) 0.0192(11) 0.0216(11) 0.0061(9) 0.0129(9) 0.0057(9)
O19 0.0148(7) 0.0214(8) 0.0088(7) 0.0013(5) 0.0041(5) 0.0011(6)
O20 0.0184(8) 0.0159(7) 0.0094(7) 0.0026(5) 0.0055(6) 0.0037(6)
O21 0.0195(8) 0.0171(8) 0.0164(7) 0.0006(6) 0.0057(6) 0.0054(6)
O22 0.0128(7) 0.0293(9) 0.0118(7) 0.0030(6) 0.0030(6) 0.0028(6)
O23 0.0263(9) 0.0189(8) 0.0208(8) 0.0006(6) 0.0075(7) 0.0086(7)
O24 0.0299(13) 0.0225(15) 0.0201(11) -0.0036(8) 0.0087(9) 0.0057(10)
O25 0.0244(9) 0.0185(8) 0.0212(8) 0.0021(6) 0.0029(7) 0.0045(7)
O26 0.0227(8) 0.0182(8) 0.0228(8) 0.0027(6) 0.0109(7) 0.0028(6)
O27 0.0283(9) 0.0284(9) 0.0171(8) 0.0051(7) 0.0060(7) 0.0086(7)
O28 0.0376(10) 0.0310(10) 0.0178(8) 0.0017(7) 0.0089(7) 0.0045(8)

loop_
_atom_type_symbol
_atom_type_description
_atom_type_scat_dispersion_real
_atom_type_scat_dispersion_imag
_atom_type_scat_source
C C 0.0033 0.0016 'International Tables Vol C Tables 4.2.6.8 and 6.1.1.4'
H H 0.0000 0.0000 'International Tables Vol C Tables 4.2.6.8 and 6.1.1.4'
Co Co 0.3494 0.9721 'International Tables Vol C Tables 4.2.6.8 and 6.1.1.4'
N N 0.0061 0.0033 'International Tables Vol C Tables 4.2.6.8 and 6.1.1.4'
O O 0.0106 0.0060 'International Tables Vol C Tables 4.2.6.8 and 6.1.1.4'

loop_
_geom_angle_atom_site_label_1
_geom_angle_atom_site_label_2
_geom_angle_atom_site_label_3
_geom_angle
_geom_angle_site_symmetry_1
_geom_angle_site_symmetry_3
_geom_angle_publ_flag
O19 Co1 O22 173.27(6) . . ?
O19 Co1 O20 95.23(6) . . ?
O22 Co1 O20 91.50(6) . . ?
O19 Co1 O21 86.85(6) . . ?
O22 Co1 O21 86.42(6) . . ?
O20 Co1 O21 176.28(5) . . ?
O19 Co1 N13 87.50(6) . . ?
O22 Co1 N13 93.10(6) . . ?
O20 Co1 N13 87.48(6) . . ?
O21 Co1 N13 95.70(6) . . ?
O19 Co1 O2 87.30(6) . . ?
O22 Co1 O2 92.49(6) . . ?
O20 Co1 O2 89.35(6) . . ?
O21 Co1 O2 87.66(6) . . ?
N13 Co1 O2 173.64(6) . . ?
C3 O2 Co1 128.70(13) . . ?
O4 C3 O2 124.99(18) . . ?
O4 C3 C5 118.62(18) . . ?
O2 C3 C5 116.16(18) . . ?
C6 C5 C7 120.09(18) . . ?
C6 C5 C3 114.25(18) . . ?
C7 C5 C3 125.33(17) . . ?
C5 C6 C9 120.95(19) . 2_656 ?
C5 C6 H6 119.5 . . ?
C9 C6 H6 119.5 2_656 . ?
C8 C7 C5 122.83(17) . . ?
C8 C7 C7 118.2(2) . 2_656 ?
C5 C7 C7 119.0(2) . 2_656 ?
C9 C8 C7 121.07(17) . . ?
C9 C8 C10 115.10(17) . . ?
C7 C8 C10 123.53(18) . . ?
C8 C9 C6 120.47(18) . 2_656 ?
C8 C9 H9 119.8 . . ?
C6 C9 H9 119.8 2_656 . ?
O12 C10 O11 125.15(18) . . ?
O12 C10 C8 117.94(17) . . ?
O11 C10 C8 116.80(18) . . ?
C14 N13 C18 117.82(18) . . ?
C14 N13 Co1 119.69(14) . . ?
C18 N13 Co1 122.28(14) . . ?
N13 C14 C15 123.0(2) . . ?
N13 C14 H14 118.5 . . ?
C15 C14 H14 118.5 . . ?
C16 C15 C14 118.8(2) . . ?
C16 C15 H15 120.6 . . ?
C14 C15 H15 120.6 . . ?
C15 C16 C17 118.8(2) . . ?
C15 C16 H16 120.6 . . ?
C17 C16 H16 120.6 . . ?
C16 C17 C18 119.1(2) . . ?
C16 C17 H17 120.5 . . ?
C18 C17 H17 120.5 . . ?
N13 C18 C17 122.5(2) . . ?
N13 C18 H18 118.8 . . ?
C17 C18 H18 118.8 . . ?
Co1 O19 H19A 118.2 . . ?
Co1 O19 H19B 116.7 . . ?
H19A O19 H19B 99.9 . . ?
Co1 O20 H20A 118.3 . . ?
Co1 O20 H20B 103.0 . . ?
H20A O20 H20B 107.6 . . ?
Co1 O21 H21A 118.2 . . ?
Co1 O21 H21B 113.4 . . ?
H21A O21 H21B 108.3 . . ?
Co1 O22 H22A 123.5 . . ?
Co1 O22 H22B 128.1 . . ?
H22A O22 H22B 108.2 . . ?
O24' O24 H24A 89.5 . . ?
O24' O24 H24B 159.3 . . ?
H24A O24 H24B 98.9 . . ?
O24 O24' H24A 45.1 . . ?
H25A O25 H25B 112.3 . . ?
H26A O26 H26B 102.3 . . ?
H27A O27 H27B 117.6 . . ?
H28A O28 H28B 117.2 . . ?

loop_
_geom_bond_atom_site_label_1
_geom_bond_atom_site_label_2
_geom_bond_distance
_geom_bond_site_symmetry_2
_geom_bond_publ_flag
Co1 O19 2.0746(14) . ?
Co1 O22 2.0853(15) . ?
Co1 O20 2.1044(15) . ?
Co1 O21 2.1075(15) . ?
Co1 N13 2.1387(17) . ?
Co1 O2 2.1510(14) . ?
O2 C3 1.272(2) . ?
C3 O4 1.255(3) . ?
C3 C5 1.512(3) . ?
C5 C6 1.379(3) . ?
C5 C7 1.435(3) . ?
C6 C9 1.403(3) 2_656 ?
C6 H6 0.9500 . ?
C7 C8 1.432(3) . ?
C7 C7 1.437(4) 2_656 ?
C8 C9 1.372(3) . ?
C8 C10 1.507(3) . ?
C9 C6 1.403(3) 2_656 ?
C9 H9 0.9500 . ?
C10 O12 1.251(3) . ?
C10 O11 1.276(2) . ?
N13 C14 1.346(3) . ?
N13 C18 1.345(3) . ?
C14 C15 1.387(3) . ?
C14 H14 0.9500 . ?
C15 C16 1.384(4) . ?
C15 H15 0.9500 . ?
C16 C17 1.387(4) . ?
C16 H16 0.9500 . ?
C17 C18 1.391(3) . ?
C17 H17 0.9500 . ?
C18 H18 0.9500 . ?
O19 H19A 0.8989 . ?
O19 H19B 0.8983 . ?
O20 H20A 0.8972 . ?
O20 H20B 0.8993 . ?
O21 H21A 0.8949 . ?
O21 H21B 0.8930 . ?
O22 H22A 0.8922 . ?
O22 H22B 0.8929 . ?
O23 H23A 0.8905 . ?
O24 O24' 0.897(13) . ?
O24 H24A 0.8929 . ?
O24 H24B 0.8934 . ?
O24' H24A 1.2601 . ?
O25 H25A 0.8974 . ?
O25 H25B 0.8891 . ?
O26 H26A 0.8992 . ?
O26 H26B 0.8992 . ?
O27 H27A 0.8999 . ?
O27 H27B 0.8988 . ?
O28 H28A 0.8916 . ?
O28 H28B 0.8925 . ?

loop_
_geom_hbond_atom_site_label_D
_geom_hbond_atom_site_label_H
_geom_hbond_atom_site_label_A
_geom_hbond_distance_DH
_geom_hbond_distance_HA
_geom_hbond_distance_DA
_geom_hbond_angle_DHA
_geom_hbond_site_symmetry_A
O19 H19A O11 0.90 1.86 2.749(2) 170.7 .
O19 H19B O12 0.90 1.74 2.6326(19) 170.2 2_655
O20 H20A O11 0.90 1.87 2.7564(19) 171.8 2_655
O20 H20B O4 0.90 1.81 2.667(2) 157.9 .
O21 H21A O23 0.89 1.88 2.772(2) 177.3 .
O21 H21B O24 0.89 2.00 2.824(2) 153.4 .
O22 H22A O27 0.89 1.92 2.804(2) 170.5 1_655
O22 H22B O26 0.89 1.96 2.842(2) 170.4 1_655
O23 H23A O25 0.89 1.89 2.772(2) 173.1 2_666
O24 H24A O28 0.89 1.86 2.739(3) 168.9 .
O24 H24B O2 0.89 1.89 2.735(3) 156.6 .
O25 H25A O12 0.90 1.87 2.765(2) 173.2 2_656
O25 H25B O27 0.89 1.99 2.868(2) 169.4 .
O26 H26A O11 0.90 1.90 2.803(2) 176.2 .
O26 H26B O23 0.90 2.00 2.897(2) 176.4 .
O27 H27A O4 0.90 1.90 2.788(2) 166.5 2_656
O27 H27B O24 0.90 1.95 2.802(3) 157.3 1_455
O28 H28A O25 0.89 1.92 2.803(2) 172.1 .
O28 H28B O26 0.89 1.99 2.855(2) 161.9 .
